data_1563375
loop_
_publ_author_name
'Jin, Jianbo'
'Folgueras, Maria C.'
'Gao, Mengyu'
'Yu, Sunmoon'
'Louisia, Sheena'
'Zhang, Ye'
'Quan, Li Na'
'Chen, Chubai'
'Zhang, Rui'
'Seeler, Fabian'
'Schierle-Arndt, Kerstin'
'Yang, Peidong'

_publ_section_title
;
 A New Perspective and Design Principle for Halide Perovskites: Ionic
 Octahedron Network (ION).
;
_journal_issue 12
_journal_name_full 'Nano letters'
_journal_page_first 5415
_journal_page_last 5421
_journal_paper_doi 10.1021/acs.nanolett.1c01897
_journal_volume 21
_journal_year 2021
_chemical_formula_moiety 'Au3.5 Cl23 Cs8 In1.5'
_chemical_formula_sum 'Au3.5 Cl23 Cs8 In1.5'
_chemical_formula_weight 2740.24
_chemical_name_common 'Cs8Au3.5In1.5Cl23 Black (Eg=1.43eV)'
_space_group_crystal_system cubic
_space_group_IT_number 221
_space_group_name_Hall '-P 4 2 3'
_space_group_name_H-M_alt 'P m -3 m'
_atom_sites_solution_primary dual
_audit_creation_date 2021-05-09
_audit_creation_method
;
Olex2 1.3
(compiled 2020.11.12 svn.r5f609507 for OlexSys, GUI svn.r6272)
;
_cell_angle_alpha 90
_cell_angle_beta 90
_cell_angle_gamma 90
_cell_formula_units_Z 1
_cell_length_a 10.4914(5)
_cell_length_b 10.4914(5)
_cell_length_c 10.4914(5)
_cell_measurement_reflns_used 886
_cell_measurement_temperature 293
_cell_measurement_theta_max 28.5300
_cell_measurement_theta_min 3.3470
_cell_volume 1154.78(10)
_computing_cell_refinement 'CrysAlisPro 1.171.40.53 (Rigaku OD, 2019)'
_computing_data_collection 'CrysAlisPro 1.171.40.53 (Rigaku OD, 2019)'
_computing_data_reduction 'CrysAlisPro 1.171.40.53 (Rigaku OD, 2019)'
_computing_molecular_graphics 'Olex2 1.3 (Dolomanov et al., 2009)'
_computing_publication_material 'Olex2 1.3 (Dolomanov et al., 2009)'
_computing_structure_refinement 'SHELXL 2018/3 (Sheldrick, 2015)'
_computing_structure_solution 'SHELXT 2018/2 (Sheldrick, 2018)'
_diffrn_ambient_temperature 293
_diffrn_detector 'CCD plate'
_diffrn_detector_area_resol_mean 5.8140
_diffrn_detector_type 'Pilatus 200K'
_diffrn_measured_fraction_theta_full 0.992
_diffrn_measured_fraction_theta_max 0.889
_diffrn_measurement_details
;
List of Runs (angles in degrees, time in seconds):

  # Type    Start    End  Width  t~exp~   \w     \q     \k     \f   Frames
--------------------------------------------------------------------------
  1  \w    -27.00  -2.00   0.50    2.13    --    2.33  95.00-165.00   50
  2  \w     -9.00  34.00   0.50    2.13    --    2.33 -99.00-120.00   86
;
_diffrn_measurement_device 'four-circle diffractometer'
_diffrn_measurement_device_type 'ROD, Synergy Custom DW system, Pilatus 200K'
_diffrn_measurement_method '\w scans'
_diffrn_orient_matrix_type 'CrysAlisPro convention (1999,Acta A55,543-557)'
_diffrn_orient_matrix_UB_11 0.0354748000
_diffrn_orient_matrix_UB_12 -0.0321565000
_diffrn_orient_matrix_UB_13 -0.0477392000
_diffrn_orient_matrix_UB_21 0.0066483000
_diffrn_orient_matrix_UB_22 -0.0534446000
_diffrn_orient_matrix_UB_23 0.0408373000
_diffrn_orient_matrix_UB_31 -0.0572444000
_diffrn_orient_matrix_UB_32 -0.0261445000
_diffrn_orient_matrix_UB_33 -0.0247466000
_diffrn_radiation_monochromator mirror
_diffrn_radiation_probe x-ray
_diffrn_radiation_type 'Mo K\a'
_diffrn_radiation_wavelength 0.71073
_diffrn_reflns_av_R_equivalents 0.0366
_diffrn_reflns_av_unetI/netI 0.0266
_diffrn_reflns_Laue_measured_fraction_full 0.992
_diffrn_reflns_Laue_measured_fraction_max 0.889
_diffrn_reflns_limit_h_max 12
_diffrn_reflns_limit_h_min -13
_diffrn_reflns_limit_k_max 13
_diffrn_reflns_limit_k_min -4
_diffrn_reflns_limit_l_max 13
_diffrn_reflns_limit_l_min -10
_diffrn_reflns_number 2686
_diffrn_reflns_point_group_measured_fraction_full 0.992
_diffrn_reflns_point_group_measured_fraction_max 0.889
_diffrn_reflns_theta_full 25.242
_diffrn_reflns_theta_max 29.320
_diffrn_reflns_theta_min 3.363
_diffrn_source 'Rotating-anode X-ray tube'
_diffrn_source_type 'Rigaku (Mo) X-ray Source'
_exptl_absorpt_coefficient_mu 19.365
_exptl_absorpt_correction_T_max 0.741
_exptl_absorpt_correction_T_min 0.169
_exptl_absorpt_correction_type gaussian
_exptl_absorpt_process_details
;
CrysAlisPro 1.171.40.53 (Rigaku Oxford Diffraction, 2019)
Numerical absorption correction based on gaussian integration over
			a multifaceted crystal model
Empirical absorption correction using spherical harmonics,
 implemented in SCALE3 ABSPACK scaling algorithm.
;
_exptl_crystal_colour black
_exptl_crystal_colour_primary black
_exptl_crystal_density_diffrn 3.940
_exptl_crystal_description plate
_exptl_crystal_F_000 1181
_exptl_crystal_preparation 'HCl slow cooling'
_exptl_crystal_recrystallization_method 'HCl slow cooling'
_exptl_crystal_size_max 0.202
_exptl_crystal_size_mid 0.116
_exptl_crystal_size_min 0.031
_refine_diff_density_max 2.177
_refine_diff_density_min -1.209
_refine_diff_density_rms 0.255
_refine_ls_extinction_method none
_refine_ls_goodness_of_fit_ref 1.115
_refine_ls_hydrogen_treatment undef
_refine_ls_matrix_type full
_refine_ls_number_parameters 18
_refine_ls_number_reflns 335
_refine_ls_number_restraints 0
_refine_ls_restrained_S_all 1.115
_refine_ls_R_factor_all 0.0640
_refine_ls_R_factor_gt 0.0512
_refine_ls_shift/su_max 0.000
_refine_ls_shift/su_mean 0.000
_refine_ls_structure_factor_coef Fsqd
_refine_ls_weighting_details 'w=1/[\s^2^(Fo^2^)+(0.0417P)^2^+21.6585P] where P=(Fo^2^+2Fc^2^)/3'
_refine_ls_weighting_scheme calc
_refine_ls_wR_factor_gt 0.1214
_refine_ls_wR_factor_ref 0.1273
_reflns_Friedel_coverage 0.000
_reflns_number_gt 280
_reflns_number_total 335
_reflns_threshold_expression 'I > 2\s(I)'
_cod_data_source_file nl1c01897_si_003.cif
_cod_data_source_block Cs16Au7In3Cl23Black
_cod_depositor_comments 'Adding full bibliography for 1563375--1563376.cif.'
_cod_original_cell_volume 1154.78(17)
_cod_original_formula_sum 'Au3.50 Cl23 Cs8 In1.50'
_cod_database_code 1563375
_shelx_shelxl_version_number 2018/3
_chemical_oxdiff_formula 'Cs Au In Cl'
_shelx_space_group_comment
;
The symmetry employed for this shelxl refinement is uniquely defined
by the following loop, which should always be used as a source of
symmetry information in preference to the above space-group names.
They are only intended as comments.
;
_reflns_odcompleteness_completeness 99.31
_reflns_odcompleteness_iscentric 1
_reflns_odcompleteness_theta 26.32
_olex2_refinement_description
;
1. Shared sites
{Au01, In2}
2. Uiso/Uaniso restraints and constraints
Uanis(Au01) = Uanis(In2)
3. Others
 Fixed Sof: Au01(0.05208) Cl07(0.10417) In2(0.01042)
;
_olex2_submission_special_instructions 'No special instructions were received'
_oxdiff_exptl_absorpt_empirical_details
;
Empirical correction (ABSPACK) includes:
- Absorption correction using spherical harmonics
- Frame scaling
;
_oxdiff_exptl_absorpt_empirical_full_max 2.008
_oxdiff_exptl_absorpt_empirical_full_min 0.643

loop_
_space_group_symop_operation_xyz
'x, y, z'
'-x, -y, z'
'-x, y, -z'
'x, -y, -z'
'z, x, y'
'z, -x, -y'
'-z, -x, y'
'-z, x, -y'
'y, z, x'
'-y, z, -x'
'y, -z, -x'
'-y, -z, x'
'y, x, -z'
'-y, -x, -z'
'y, -x, z'
'-y, x, z'
'x, z, -y'
'-x, z, y'
'-x, -z, -y'
'x, -z, y'
'z, y, -x'
'z, -y, x'
'-z, y, x'
'-z, -y, -x'
'-x, -y, -z'
'x, y, -z'
'x, -y, z'
'-x, y, z'
'-z, -x, -y'
'-z, x, y'
'z, x, -y'
'z, -x, y'
'-y, -z, -x'
'y, -z, x'
'-y, z, x'
'y, z, -x'
'-y, -x, z'
'y, x, z'
'-y, x, -z'
'y, -x, -z'
'-x, -z, y'
'x, -z, -y'
'x, z, y'
'-x, z, -y'
'-z, -y, x'
'-z, y, -x'
'z, -y, -x'
'z, y, x'

loop_
_atom_site_label
_atom_site_type_symbol
_atom_site_fract_x
_atom_site_fract_y
_atom_site_fract_z
_atom_site_U_iso_or_equiv
_atom_site_adp_type
_atom_site_occupancy
_atom_site_site_symmetry_order
_atom_site_calc_flag
_atom_site_refinement_flags_posn
_atom_site_refinement_flags_adp
_atom_site_refinement_flags_occupancy
_atom_site_disorder_assembly
_atom_site_disorder_group
Au01 Au 0.000000 0.000000 0.500000 0.0433(5) Uani 0.8333 16 d S T P . 3
Au02 Au 0.000000 0.000000 0.000000 0.0791(12) Uani 1 48 d S T P . .
In03 In 0.500000 0.500000 0.500000 0.0233(8) Uani 1 48 d S T P . .
Cs04 Cs 0.25973(9) 0.25973(9) 0.74027(9) 0.0516(5) Uani 1 6 d S T P . .
Cl05 Cl 0.2203(5) 0.000000 0.500000 0.0561(13) Uani 1 4 d S T P . .
Cl06 Cl 0.500000 0.500000 0.7416(5) 0.0293(11) Uani 1 8 d S T P . .
Cl07 Cl 0.000000 0.000000 0.2286(13) 0.101(4) Uani 0.8334 8 d S T P . .
In2 In 0.000000 0.000000 0.500000 0.0433(5) Uani 0.1667 16 d S T P . 4

loop_
_atom_site_aniso_label
_atom_site_aniso_U_11
_atom_site_aniso_U_22
_atom_site_aniso_U_33
_atom_site_aniso_U_23
_atom_site_aniso_U_13
_atom_site_aniso_U_12
Au01 0.0305(6) 0.0305(6) 0.0687(12) 0.000 0.000 0.000
Au02 0.0791(12) 0.0791(12) 0.0791(12) 0.000 0.000 0.000
In03 0.0233(8) 0.0233(8) 0.0233(8) 0.000 0.000 0.000
Cs04 0.0516(5) 0.0516(5) 0.0516(5) 0.0051(4) 0.0051(4) -0.0051(4)
Cl05 0.039(2) 0.044(3) 0.085(4) 0.000 0.000 0.000
Cl06 0.0342(17) 0.0342(17) 0.020(2) 0.000 0.000 0.000
Cl07 0.116(7) 0.116(7) 0.072(8) 0.000 0.000 0.000
In2 0.0305(6) 0.0305(6) 0.0687(12) 0.000 0.000 0.000

loop_
_atom_type_symbol
_atom_type_description
_atom_type_scat_dispersion_real
_atom_type_scat_dispersion_imag
_atom_type_scat_source
Au Au -2.0133 8.8022 'International Tables Vol C Tables 4.2.6.8 and 6.1.1.4'
Cl Cl 0.1484 0.1585 'International Tables Vol C Tables 4.2.6.8 and 6.1.1.4'
Cs Cs -0.3680 2.1192 'International Tables Vol C Tables 4.2.6.8 and 6.1.1.4'
In In -0.7276 1.3100 'International Tables Vol C Tables 4.2.6.8 and 6.1.1.4'

loop_
_exptl_crystal_face_index_h
_exptl_crystal_face_index_k
_exptl_crystal_face_index_l
_exptl_crystal_face_perp_dist
-12 1 9 0.0315
11 -1 -10 0.0769
-12 0 9 0.0349
-2 -6 -14 0.1140
8 -11 6 0.0180
11 9 4 0.0433
-8 10 -7 0.0102
12 -1 -8 0.0740
0 6 13 0.0332
14 5 2 0.0553

loop_
_geom_angle_atom_site_label_1
_geom_angle_atom_site_label_2
_geom_angle_atom_site_label_3
_geom_angle
_geom_angle_site_symmetry_1
_geom_angle_site_symmetry_3
_geom_angle_publ_flag
Cl05 Au01 Cl05 90.0 . 37 ?
Cl05 Au01 Cl05 90.000(1) 37 25_556 ?
Cl05 Au01 Cl05 180.0 . 25_556 ?
Cl05 Au01 Cl05 90.000(1) . 13_556 ?
Cl05 Au01 Cl05 180.0 37 13_556 ?
Cl05 Au01 Cl05 90.0 13_556 25_556 ?
Cl05 Au01 Cl07 90.0 13_556 . ?
Cl05 Au01 Cl07 90.0 . . ?
Cl05 Au01 Cl07 90.000(1) 25_556 25_556 ?
Cl05 Au01 Cl07 90.000(1) 37 25_556 ?
Cl05 Au01 Cl07 90.0 37 . ?
Cl05 Au01 Cl07 90.000(1) 13_556 25_556 ?
Cl05 Au01 Cl07 90.0 25_556 . ?
Cl05 Au01 Cl07 90.000(1) . 25_556 ?
Cl07 Au01 Cl07 180.0 25_556 . ?
Cl07 Au02 Cl07 90.0 . 33 ?
Cl07 Au02 Cl07 180.0 5 29 ?
Cl07 Au02 Cl07 90.0 5 9 ?
Cl07 Au02 Cl07 180.0 . 25 ?
Cl07 Au02 Cl07 180.0 33 9 ?
Cl07 Au02 Cl07 90.0 33 25 ?
Cl07 Au02 Cl07 90.0 25 29 ?
Cl07 Au02 Cl07 90.0 . 5 ?
Cl07 Au02 Cl07 90.0 . 9 ?
Cl07 Au02 Cl07 90.0 33 5 ?
Cl07 Au02 Cl07 90.0 25 9 ?
Cl07 Au02 Cl07 90.0 25 5 ?
Cl07 Au02 Cl07 90.0 29 9 ?
Cl07 Au02 Cl07 90.0 33 29 ?
Cl07 Au02 Cl07 90.0 . 29 ?
Cs04 In03 Cs04 109.5 27_565 28_655 ?
Cs04 In03 Cs04 109.5 2_665 3_656 ?
Cs04 In03 Cs04 70.5 2_665 28_655 ?
Cs04 In03 Cs04 109.471(1) . 2_665 ?
Cs04 In03 Cs04 180.0 27_565 3_656 ?
Cs04 In03 Cs04 70.529(1) . 26_556 ?
Cs04 In03 Cs04 109.5 . 3_656 ?
Cs04 In03 Cs04 180.0 2_665 26_556 ?
Cs04 In03 Cs04 70.5 26_556 3_656 ?
Cs04 In03 Cs04 70.5 . 27_565 ?
Cs04 In03 Cs04 70.5 . 28_655 ?
Cs04 In03 Cs04 70.5 2_665 27_565 ?
Cs04 In03 Cs04 109.5 26_556 28_655 ?
Cs04 In03 Cs04 109.5 26_556 27_565 ?
Cs04 In03 Cs04 70.5 3_656 28_655 ?
Cl06 In03 Cs04 54.7 29_666 26_556 ?
Cl06 In03 Cs04 54.7 33_666 26_556 ?
Cl06 In03 Cs04 54.7 . 28_655 ?
Cl06 In03 Cs04 125.3 5 26_556 ?
Cl06 In03 Cs04 54.7 9 2_665 ?
Cl06 In03 Cs04 54.7 25_666 26_556 ?
Cl06 In03 Cs04 54.7 5 28_655 ?
Cl06 In03 Cs04 125.3 9 . ?
Cl06 In03 Cs04 54.7 5 3_656 ?
Cl06 In03 Cs04 54.7 29_666 . ?
Cl06 In03 Cs04 54.7 . . ?
Cl06 In03 Cs04 54.7 . 27_565 ?
Cl06 In03 Cs04 125.3 9 28_655 ?
Cl06 In03 Cs04 125.3 33_666 27_565 ?
Cl06 In03 Cs04 54.7 33_666 . ?
Cl06 In03 Cs04 54.7 9 27_565 ?
Cl06 In03 Cs04 125.3 29_666 3_656 ?
Cl06 In03 Cs04 54.7 29_666 27_565 ?
Cl06 In03 Cs04 54.7 25_666 3_656 ?
Cl06 In03 Cs04 125.3 5 27_565 ?
Cl06 In03 Cs04 125.3 29_666 2_665 ?
Cl06 In03 Cs04 125.3 25_666 27_565 ?
Cl06 In03 Cs04 125.3 25_666 2_665 ?
Cl06 In03 Cs04 125.3 5 . ?
Cl06 In03 Cs04 54.7 33_666 28_655 ?
Cl06 In03 Cs04 125.3 25_666 . ?
Cl06 In03 Cs04 125.3 29_666 28_655 ?
Cl06 In03 Cs04 54.7 . 2_665 ?
Cl06 In03 Cs04 125.3 25_666 28_655 ?
Cl06 In03 Cs04 125.3 . 3_656 ?
Cl06 In03 Cs04 125.3 . 26_556 ?
Cl06 In03 Cs04 54.7 33_666 3_656 ?
Cl06 In03 Cs04 125.3 9 26_556 ?
Cl06 In03 Cs04 125.3 9 3_656 ?
Cl06 In03 Cs04 54.7 5 2_665 ?
Cl06 In03 Cs04 125.3 33_666 2_665 ?
Cl06 In03 Cl06 90.000(1) 33_666 29_666 ?
Cl06 In03 Cl06 90.0 9 25_666 ?
Cl06 In03 Cl06 90.0 . 9 ?
Cl06 In03 Cl06 90.0 9 29_666 ?
Cl06 In03 Cl06 90.0 5 25_666 ?
Cl06 In03 Cl06 90.000(1) . 5 ?
Cl06 In03 Cl06 90.0 33_666 25_666 ?
Cl06 In03 Cl06 90.0 33_666 5 ?
Cl06 In03 Cl06 90.0 29_666 25_666 ?
Cl06 In03 Cl06 90.000(1) 9 5 ?
Cl06 In03 Cl06 90.0 . 33_666 ?
Cl06 In03 Cl06 180.0 29_666 5 ?
Cl06 In03 Cl06 90.0 . 29_666 ?
Cl06 In03 Cl06 180.0 . 25_666 ?
Cl06 In03 Cl06 180.0 33_666 9 ?
Cl05 Cs04 Cl05 166.53(16) 13_556 5_556 ?
Cl05 Cs04 Cl05 67.49(12) 13_556 33_566 ?
Cl05 Cs04 Cl05 166.53(15) 21_556 33_566 ?
Cl05 Cs04 Cl05 67.49(12) 17_556 5_556 ?
Cl05 Cs04 Cl05 119.099(17) 5_556 33_566 ?
Cl05 Cs04 Cl05 51.90(13) 13_556 . ?
Cl05 Cs04 Cl05 67.49(12) . 21_556 ?
Cl05 Cs04 Cl05 166.53(16) 17_556 . ?
Cl05 Cs04 Cl05 51.90(13) 17_556 33_566 ?
Cl05 Cs04 Cl05 119.099(17) 5_556 . ?
Cl05 Cs04 Cl05 119.099(17) . 33_566 ?
Cl05 Cs04 Cl05 119.099(17) 17_556 21_556 ?
Cl05 Cs04 Cl05 51.90(13) 5_556 21_556 ?
Cl05 Cs04 Cl05 119.099(17) 13_556 17_556 ?
Cl05 Cs04 Cl05 119.099(17) 13_556 21_556 ?
Cl05 Cs04 Cl07 109.62(17) 33_566 5_556 ?
Cl05 Cs04 Cl07 57.65(18) 21_556 5_556 ?
Cl05 Cs04 Cl07 109.62(18) 13_556 5_556 ?
Cl05 Cs04 Cl07 109.62(18) 17_556 25_556 ?
Cl05 Cs04 Cl07 109.62(17) 21_556 9_556 ?
Cl05 Cs04 Cl07 109.62(17) 5_556 25_556 ?
Cl05 Cs04 Cl07 57.65(18) 5_556 5_556 ?
Cl05 Cs04 Cl07 57.65(18) . 25_556 ?
Cl05 Cs04 Cl07 109.62(18) . 9_556 ?
Cl05 Cs04 Cl07 87.26(3) 21_556 25_556 ?
Cl05 Cs04 Cl07 57.65(18) 33_566 9_556 ?
Cl05 Cs04 Cl07 87.26(3) 33_566 25_556 ?
Cl05 Cs04 Cl07 87.26(3) 17_556 5_556 ?
Cl05 Cs04 Cl07 87.26(3) 13_556 9_556 ?
Cl05 Cs04 Cl07 87.26(3) . 5_556 ?
Cl05 Cs04 Cl07 57.65(18) 17_556 9_556 ?
Cl05 Cs04 Cl07 87.26(3) 5_556 9_556 ?
Cl05 Cs04 Cl07 57.65(18) 13_556 25_556 ?
Cl06 Cs04 Cl05 126.64(10) 29_666 5_556 ?
Cl06 Cs04 Cl05 66.31(9) . 5_556 ?
Cl06 Cs04 Cl05 92.191(19) 29_666 17_556 ?
Cl06 Cs04 Cl05 126.64(10) . . ?
Cl06 Cs04 Cl05 66.31(9) . 17_556 ?
Cl06 Cs04 Cl05 92.19(2) 29_666 . ?
Cl06 Cs04 Cl05 126.64(10) 33_666 33_566 ?
Cl06 Cs04 Cl05 126.64(10) . 13_556 ?
Cl06 Cs04 Cl05 66.31(9) 33_666 . ?
Cl06 Cs04 Cl05 92.19(2) 33_666 13_556 ?
Cl06 Cs04 Cl05 126.64(10) 33_666 17_556 ?
Cl06 Cs04 Cl05 66.31(9) 29_666 13_556 ?
Cl06 Cs04 Cl05 92.19(2) . 33_566 ?
Cl06 Cs04 Cl05 92.191(19) . 21_556 ?
Cl06 Cs04 Cl05 66.31(9) 29_666 33_566 ?
Cl06 Cs04 Cl05 92.191(19) 33_666 5_556 ?
Cl06 Cs04 Cl05 126.64(10) 29_666 21_556 ?
Cl06 Cs04 Cl05 66.31(9) 33_666 21_556 ?
Cl06 Cs04 Cl06 60.36(13) . 33_666 ?
Cl06 Cs04 Cl06 60.36(13) . 29_666 ?
Cl06 Cs04 Cl06 60.36(13) 33_666 29_666 ?
Cl06 Cs04 Cl07 123.73(17) 33_666 5_556 ?
Cl06 Cs04 Cl07 123.73(17) 29_666 25_556 ?
Cl06 Cs04 Cl07 174.9(2) 33_666 9_556 ?
Cl06 Cs04 Cl07 174.9(2) 29_666 5_556 ?
Cl06 Cs04 Cl07 123.73(17) . 9_556 ?
Cl06 Cs04 Cl07 174.9(2) . 25_556 ?
Cl06 Cs04 Cl07 123.73(17) . 5_556 ?
Cl06 Cs04 Cl07 123.73(17) 33_666 25_556 ?
Cl06 Cs04 Cl07 123.73(17) 29_666 9_556 ?
Cl07 Cs04 Cl07 52.0(3) 25_556 5_556 ?
Cl07 Cs04 Cl07 52.0(3) 25_556 9_556 ?
Cl07 Cs04 Cl07 52.0(3) 9_556 5_556 ?
Au01 Cl05 Cs04 96.36(8) . . ?
Cs04 Cl05 Cs04 167.29(16) 4_556 . ?
Cs04 Cl05 Cs04 84.89(4) 4_556 27 ?
Cs04 Cl05 Cs04 93.70(4) 27 . ?
Cs04 Cl05 Cs04 93.70(4) 4_556 26_556 ?
Cs04 Cl05 Cs04 167.29(16) 27 26_556 ?
Cs04 Cl05 Cs04 84.89(4) 26_556 . ?
In2 Cl05 Cs04 96.36(8) . . ?
In03 Cl06 Cs04 89.78(8) . 2_665 ?
In03 Cl06 Cs04 89.78(8) . 27_565 ?
In03 Cl06 Cs04 89.78(8) . 28_655 ?
In03 Cl06 Cs04 89.78(8) . . ?
Cs04 Cl06 Cs04 89.999(1) . 28_655 ?
Cs04 Cl06 Cs04 179.56(16) 28_655 27_565 ?
Cs04 Cl06 Cs04 89.999(1) 2_665 27_565 ?
Cs04 Cl06 Cs04 89.999(1) . 27_565 ?
Cs04 Cl06 Cs04 89.999(1) 2_665 28_655 ?
Cs04 Cl06 Cs04 179.55(16) . 2_665 ?
Au02 Cl07 Au01 180.0 . . ?
Au02 Cl07 Cs04 94.8(2) . 4_556 ?
Au02 Cl07 Cs04 94.8(2) . 3_556 ?
Au02 Cl07 Cs04 94.8(2) . 25_556 ?
Au02 Cl07 Cs04 94.8(2) . 26_556 ?
Au02 Cl07 In2 180.0 . . ?
Cs04 Cl07 Cs04 89.59(3) 25_556 3_556 ?
Cs04 Cl07 Cs04 89.59(3) 26_556 3_556 ?
Cs04 Cl07 Cs04 89.59(3) 26_556 4_556 ?
Cs04 Cl07 Cs04 170.3(4) 26_556 25_556 ?
Cs04 Cl07 Cs04 89.59(3) 25_556 4_556 ?
Cs04 Cl07 Cs04 170.3(4) 4_556 3_556 ?
Cl05 In2 Cl05 90.000(1) . 13_556 ?
Cl05 In2 Cl05 90.0 . 37 ?
Cl05 In2 Cl05 90.000(1) 37 25_556 ?
Cl05 In2 Cl05 180.0 37 13_556 ?
Cl05 In2 Cl05 90.0 13_556 25_556 ?
Cl05 In2 Cl05 180.0 . 25_556 ?
Cl05 In2 Cl07 90.000(1) . 25_556 ?
Cl05 In2 Cl07 90.0 37 . ?
Cl05 In2 Cl07 90.0 25_556 . ?
Cl05 In2 Cl07 90.000(1) 37 25_556 ?
Cl05 In2 Cl07 90.0 13_556 . ?
Cl05 In2 Cl07 90.000(1) 13_556 25_556 ?
Cl05 In2 Cl07 90.000(1) 25_556 25_556 ?
Cl05 In2 Cl07 90.0 . . ?
Cl07 In2 Cl07 180.0 25_556 . ?

loop_
_geom_bond_atom_site_label_1
_geom_bond_atom_site_label_2
_geom_bond_distance
_geom_bond_site_symmetry_2
_geom_bond_publ_flag
Au01 Cl05 2.311(5) . ?
Au01 Cl05 2.311(5) 25_556 ?
Au01 Cl05 2.311(5) 37 ?
Au01 Cl05 2.311(5) 13_556 ?
Au01 Cl07 2.848(13) 25_556 ?
Au01 Cl07 2.848(13) . ?
Au02 Cl07 2.398(13) . ?
Au02 Cl07 2.398(13) 9 ?
Au02 Cl07 2.398(13) 29 ?
Au02 Cl07 2.398(13) 33 ?
Au02 Cl07 2.398(13) 5 ?
Au02 Cl07 2.398(13) 25 ?
In03 Cs04 4.3661(16) 2_665 ?
In03 Cs04 4.3661(16) 28_655 ?
In03 Cs04 4.3661(16) 3_656 ?
In03 Cs04 4.3661(16) 26_556 ?
In03 Cs04 4.3661(16) 27_565 ?
In03 Cs04 4.3660(16) . ?
In03 Cl06 2.535(5) . ?
In03 Cl06 2.535(5) 5 ?
In03 Cl06 2.535(5) 29_666 ?
In03 Cl06 2.535(5) 33_666 ?
In03 Cl06 2.535(5) 9 ?
In03 Cl06 2.535(5) 25_666 ?
Cs04 Cl05 3.7350(6) 17_556 ?
Cs04 Cl05 3.7350(6) 33_566 ?
Cs04 Cl05 3.7350(6) 21_556 ?
Cs04 Cl05 3.7350(6) 5_556 ?
Cs04 Cl05 3.7350(6) . ?
Cs04 Cl05 3.7350(6) 13_556 ?
Cs04 Cl06 3.5649(13) 29_666 ?
Cs04 Cl06 3.5649(13) . ?
Cs04 Cl06 3.5649(13) 33_666 ?
Cs04 Cl07 3.8675(18) 9_556 ?
Cs04 Cl07 3.8675(18) 5_556 ?
Cs04 Cl07 3.8675(19) 25_556 ?
Cl05 In2 2.311(5) . ?
Cl07 In2 2.848(13) . ?

loop_
_exptl_oxdiff_crystal_face_indexfrac_h
_exptl_oxdiff_crystal_face_indexfrac_k
_exptl_oxdiff_crystal_face_indexfrac_l
_exptl_oxdiff_crystal_face_x
_exptl_oxdiff_crystal_face_y
_exptl_oxdiff_crystal_face_z
-11.7264 1.3892 8.8903 -0.8851 0.2108 0.4149
10.6295 -0.6597 -10.2544 0.8878 -0.3128 -0.3375
-11.9997 -0.3460 8.6216 -0.8262 0.2908 0.4826
-2.1858 -5.6340 -13.5196 0.7490 -0.2655 0.6070
7.6058 -10.9508 6.4069 0.3161 0.8975 -0.3076
11.0731 8.9312 4.0299 -0.0868 -0.2391 -0.9671
-8.2191 10.3709 -6.6119 -0.3094 -0.8789 0.3630
12.3078 -0.8832 -8.1341 0.8533 -0.2031 -0.4802
0.4042 6.4880 13.3032 -0.8294 0.1992 -0.5220
13.9274 4.6832 1.5910 0.2675 -0.0927 -0.9591
